data_1503746
loop_
_publ_author_name
'Murarka, Sandip'
'Zhang, Chen'
'Konieczynska, Marlena D.'
'Seidel, Daniel'

_publ_section_title
;
 Lewis acid catalyzed formation of tetrahydroquinolines via an
 intramolecular redox process.
;
_journal_issue 1
_journal_name_full 'Organic letters'
_journal_page_first 129
_journal_page_last 132
_journal_paper_doi 10.1021/ol802519r
_journal_volume 11
_journal_year 2009
_chemical_formula_sum 'C26 H25 N O4'
_chemical_formula_weight 415.47
_chemical_name_systematic
; 

 ? 

;
_space_group_IT_number 2
_symmetry_cell_setting triclinic
_symmetry_space_group_name_Hall '-P 1'
_symmetry_space_group_name_H-M 'P -1'
_atom_sites_solution_hydrogens geom
_atom_sites_solution_primary direct
_atom_sites_solution_secondary difmap
_audit_creation_method SHELXL-97
_cell_angle_alpha 92.665(2)
_cell_angle_beta 100.089(2)
_cell_angle_gamma 106.574(1)
_cell_formula_units_Z 2
_cell_length_a 9.4102(7)
_cell_length_b 10.0875(8)
_cell_length_c 11.9042(9)
_cell_measurement_reflns_used 5911
_cell_measurement_temperature 100(2)
_cell_measurement_theta_max 31.51
_cell_measurement_theta_min 2.30
_cell_volume 1060.73(14)
_computing_cell_refinement 'Bruker SAINT'
_computing_data_collection 'Bruker APEX2'
_computing_data_reduction 'Bruker SAINT'
_computing_molecular_graphics 'Bruker SHELXTL'
_computing_publication_material 'Bruker SHELXTL'
_computing_structure_refinement 'SHELXL-97 (Sheldrick, 2008)'
_computing_structure_solution 'SHELXS-97 (Sheldrick, 2008)'
_diffrn_ambient_temperature 100(2)
_diffrn_measured_fraction_theta_full 0.982
_diffrn_measured_fraction_theta_max 0.982
_diffrn_measurement_device_type 'Bruker APEX-II CCD'
_diffrn_measurement_method '\f and \w scans'
_diffrn_radiation_monochromator graphite
_diffrn_radiation_source 'fine-focus sealed tube'
_diffrn_radiation_type MoK\a
_diffrn_radiation_wavelength 0.71073
_diffrn_reflns_av_R_equivalents 0.0186
_diffrn_reflns_av_sigmaI/netI 0.0355
_diffrn_reflns_limit_h_max 13
_diffrn_reflns_limit_h_min -13
_diffrn_reflns_limit_k_max 14
_diffrn_reflns_limit_k_min -14
_diffrn_reflns_limit_l_max 16
_diffrn_reflns_limit_l_min -17
_diffrn_reflns_number 13027
_diffrn_reflns_theta_full 31.00
_diffrn_reflns_theta_max 31.00
_diffrn_reflns_theta_min 2.12
_exptl_absorpt_coefficient_mu 0.088
_exptl_absorpt_correction_T_max 0.995
_exptl_absorpt_correction_T_min 0.955
_exptl_absorpt_correction_type multi-scan
_exptl_absorpt_process_details 'Bruker SAINT (SADABS)'
_exptl_crystal_colour colourless
_exptl_crystal_density_diffrn 1.301
_exptl_crystal_density_method 'not measured'
_exptl_crystal_description large_lathe
_exptl_crystal_F_000 440
_exptl_crystal_size_max 0.53
_exptl_crystal_size_mid 0.33
_exptl_crystal_size_min 0.06
_refine_diff_density_max 0.531
_refine_diff_density_min -0.239
_refine_diff_density_rms 0.060
_refine_ls_extinction_method none
_refine_ls_goodness_of_fit_ref 1.002
_refine_ls_hydrogen_treatment constr
_refine_ls_matrix_type full
_refine_ls_number_parameters 282
_refine_ls_number_reflns 6641
_refine_ls_number_restraints 0
_refine_ls_restrained_S_all 1.002
_refine_ls_R_factor_all 0.0742
_refine_ls_R_factor_gt 0.0586
_refine_ls_shift/su_max 0.000
_refine_ls_shift/su_mean 0.000
_refine_ls_structure_factor_coef Fsqd
_refine_ls_weighting_details 'calc w=1/[\s^2^(Fo^2^)+(0.0670P)^2^+0.5800P] where P=(Fo^2^+2Fc^2^)/3'
_refine_ls_weighting_scheme calc
_refine_ls_wR_factor_gt 0.1335
_refine_ls_wR_factor_ref 0.1427
_reflns_number_gt 5337
_reflns_number_total 6641
_reflns_threshold_expression >2sigma(I)
_cod_data_source_file ol802519r_si_002.cif
_cod_data_source_block sm258
_cod_depositor_comments
;
The following automatic conversions were performed:

'_symmetry_cell_setting' value 'Triclinic' changed to 'triclinic'
according to /home/saulius/struct/CIF-dictionaries/cif_core.dic
dictionary named 'cif_core.dic' version 2.4.2 from 2011-04-26.

Automatic conversion script
Id: cif_fix_values 1715 2011-07-08 13:25:40Z adriana 
;
_cod_original_sg_symbol_H-M P-1
_cod_database_code 1503746

loop_
_symmetry_equiv_pos_as_xyz
'x, y, z'
'-x, -y, -z'

loop_
_atom_site_label
_atom_site_type_symbol
_atom_site_fract_x
_atom_site_fract_y
_atom_site_fract_z
_atom_site_U_iso_or_equiv
_atom_site_adp_type
_atom_site_occupancy
_atom_site_symmetry_multiplicity
_atom_site_calc_flag
_atom_site_refinement_flags
N1 N 0.11641(13) 0.93501(11) 0.19042(10) 0.0158(2) Uani 1 1 d .
C1 C 0.04142(15) 0.87796(13) 0.28256(11) 0.0146(2) Uani 1 1 d .
H1 H 0.0872 0.9459 0.3524 0.018 Uiso 1 1 calc R
C2 C 0.07399(15) 0.73975(13) 0.31119(11) 0.0147(2) Uani 1 1 d .
C3 C 0.03854(16) 0.63934(13) 0.20247(11) 0.0164(2) Uani 1 1 d .
H3A H 0.0694 0.5558 0.2214 0.020 Uiso 1 1 calc R
H3B H -0.0717 0.6093 0.1715 0.020 Uiso 1 1 calc R
C4 C 0.12116(15) 0.70879(13) 0.11360(11) 0.0145(2) Uani 1 1 d .
C5 C 0.16403(16) 0.63165(14) 0.03282(12) 0.0178(3) Uani 1 1 d .
H5 H 0.1440 0.5343 0.0365 0.021 Uiso 1 1 calc R
C6 C 0.23502(17) 0.69240(16) -0.05287(13) 0.0222(3) Uani 1 1 d .
H6 H 0.2615 0.6375 -0.1080 0.027 Uiso 1 1 calc R
C7 C 0.26657(16) 0.83509(15) -0.05629(12) 0.0207(3) Uani 1 1 d .
H7 H 0.3153 0.8783 -0.1143 0.025 Uiso 1 1 calc R
C8 C 0.22773(15) 0.91500(14) 0.02412(11) 0.0168(3) Uani 1 1 d .
H8 H 0.2513 1.0127 0.0212 0.020 Uiso 1 1 calc R
C9 C 0.15383(14) 0.85331(13) 0.11009(11) 0.0141(2) Uani 1 1 d .
C10 C 0.10908(15) 1.07324(13) 0.16651(12) 0.0171(3) Uani 1 1 d .
H10A H 0.0378 1.0971 0.2102 0.020 Uiso 1 1 calc R
H10B H 0.0657 1.0695 0.0840 0.020 Uiso 1 1 calc R
C11 C 0.25632(15) 1.18989(14) 0.19414(11) 0.0156(2) Uani 1 1 d .
C12 C 0.39312(16) 1.17111(15) 0.24252(12) 0.0192(3) Uani 1 1 d .
H12 H 0.3971 1.0821 0.2629 0.023 Uiso 1 1 calc R
C13 C 0.52519(17) 1.28285(16) 0.26144(13) 0.0226(3) Uani 1 1 d .
H13 H 0.6191 1.2693 0.2938 0.027 Uiso 1 1 calc R
C14 C 0.52052(18) 1.41338(16) 0.23346(14) 0.0254(3) Uani 1 1 d .
H14 H 0.6108 1.4892 0.2467 0.030 Uiso 1 1 calc R
C15 C 0.38361(18) 1.43288(15) 0.18600(15) 0.0263(3) Uani 1 1 d .
H15 H 0.3797 1.5223 0.1668 0.032 Uiso 1 1 calc R
C16 C 0.25223(17) 1.32173(15) 0.16652(13) 0.0212(3) Uani 1 1 d .
H16 H 0.1585 1.3356 0.1340 0.025 Uiso 1 1 calc R
C17 C -0.12701(15) 0.86313(14) 0.25619(12) 0.0166(3) Uani 1 1 d .
C18 C -0.21764(16) 0.80142(14) 0.15035(12) 0.0191(3) Uani 1 1 d .
H18 H -0.1744 0.7665 0.0936 0.023 Uiso 1 1 calc R
C19 C -0.37041(17) 0.79080(16) 0.12742(14) 0.0241(3) Uani 1 1 d .
H19 H -0.4317 0.7470 0.0558 0.029 Uiso 1 1 calc R
C20 C -0.43380(17) 0.84403(17) 0.20895(15) 0.0274(3) Uani 1 1 d .
H20 H -0.5385 0.8364 0.1932 0.033 Uiso 1 1 calc R
C21 C -0.34452(17) 0.90835(17) 0.31342(15) 0.0267(3) Uani 1 1 d .
H21 H -0.3874 0.9462 0.3689 0.032 Uiso 1 1 calc R
C22 C -0.19184(16) 0.91723(15) 0.33669(13) 0.0207(3) Uani 1 1 d .
H22 H -0.1310 0.9608 0.4085 0.025 Uiso 1 1 calc R
C23 C -0.02336(16) 0.67255(14) 0.39615(12) 0.0174(3) Uani 1 1 d .
O1 O 0.02089(13) 0.75049(11) 0.49721(9) 0.0233(2) Uani 1 1 d .
O2 O -0.12365(12) 0.56496(12) 0.37550(10) 0.0257(2) Uani 1 1 d .
C24 C -0.0614(2) 0.69803(18) 0.58577(15) 0.0336(4) Uani 1 1 d .
H24A H -0.1589 0.7177 0.5721 0.050 Uiso 1 1 calc R
H24B H -0.0024 0.7435 0.6609 0.050 Uiso 1 1 calc R
H24C H -0.0787 0.5974 0.5843 0.050 Uiso 1 1 calc R
C25 C 0.23932(15) 0.76979(14) 0.37152(11) 0.0167(2) Uani 1 1 d .
O3 O 0.26788(12) 0.64909(11) 0.38901(9) 0.0229(2) Uani 1 1 d .
O4 O 0.32817(12) 0.88256(11) 0.40068(10) 0.0243(2) Uani 1 1 d .
C26 C 0.41775(19) 0.65558(19) 0.44920(14) 0.0292(3) Uani 1 1 d .
H26A H 0.4817 0.6503 0.3935 0.044 Uiso 1 1 calc R
H26B H 0.4111 0.5775 0.4961 0.044 Uiso 1 1 calc R
H26C H 0.4618 0.7433 0.4988 0.044 Uiso 1 1 calc R

loop_
_atom_site_aniso_label
_atom_site_aniso_U_11
_atom_site_aniso_U_22
_atom_site_aniso_U_33
_atom_site_aniso_U_23
_atom_site_aniso_U_13
_atom_site_aniso_U_12
N1 0.0179(5) 0.0114(5) 0.0209(5) 0.0030(4) 0.0098(4) 0.0048(4)
C1 0.0140(6) 0.0136(6) 0.0169(6) 0.0013(4) 0.0059(4) 0.0036(4)
C2 0.0144(6) 0.0151(6) 0.0157(6) 0.0017(4) 0.0058(4) 0.0043(5)
C3 0.0178(6) 0.0134(6) 0.0182(6) 0.0026(5) 0.0056(5) 0.0037(5)
C4 0.0131(6) 0.0146(6) 0.0158(6) 0.0013(4) 0.0030(4) 0.0042(4)
C5 0.0178(6) 0.0157(6) 0.0207(6) -0.0002(5) 0.0055(5) 0.0055(5)
C6 0.0236(7) 0.0224(7) 0.0218(7) -0.0013(5) 0.0105(5) 0.0059(6)
C7 0.0203(7) 0.0239(7) 0.0180(6) 0.0025(5) 0.0082(5) 0.0039(5)
C8 0.0163(6) 0.0156(6) 0.0183(6) 0.0036(5) 0.0044(5) 0.0035(5)
C9 0.0119(5) 0.0154(6) 0.0155(6) 0.0016(4) 0.0029(4) 0.0047(4)
C10 0.0136(6) 0.0132(6) 0.0259(7) 0.0030(5) 0.0055(5) 0.0053(5)
C11 0.0152(6) 0.0149(6) 0.0168(6) 0.0006(4) 0.0062(5) 0.0031(5)
C12 0.0191(6) 0.0182(6) 0.0211(6) 0.0020(5) 0.0061(5) 0.0057(5)
C13 0.0164(6) 0.0277(7) 0.0227(7) -0.0011(5) 0.0051(5) 0.0048(5)
C14 0.0215(7) 0.0219(7) 0.0272(7) -0.0030(6) 0.0077(6) -0.0031(6)
C15 0.0266(8) 0.0149(6) 0.0347(8) 0.0036(6) 0.0068(6) 0.0013(6)
C16 0.0201(7) 0.0163(6) 0.0269(7) 0.0036(5) 0.0052(5) 0.0044(5)
C17 0.0139(6) 0.0152(6) 0.0215(6) 0.0055(5) 0.0057(5) 0.0040(5)
C18 0.0169(6) 0.0188(6) 0.0213(6) 0.0050(5) 0.0047(5) 0.0040(5)
C19 0.0171(7) 0.0232(7) 0.0285(7) 0.0091(6) 0.0011(5) 0.0016(5)
C20 0.0141(6) 0.0283(8) 0.0429(9) 0.0148(7) 0.0090(6) 0.0072(6)
C21 0.0198(7) 0.0275(8) 0.0395(9) 0.0094(6) 0.0150(6) 0.0112(6)
C22 0.0183(6) 0.0212(7) 0.0246(7) 0.0039(5) 0.0083(5) 0.0065(5)
C23 0.0174(6) 0.0176(6) 0.0200(6) 0.0044(5) 0.0067(5) 0.0075(5)
O1 0.0306(6) 0.0213(5) 0.0197(5) 0.0028(4) 0.0135(4) 0.0051(4)
O2 0.0227(5) 0.0246(5) 0.0270(5) 0.0050(4) 0.0093(4) -0.0003(4)
C24 0.0516(11) 0.0280(8) 0.0277(8) 0.0072(6) 0.0266(8) 0.0103(8)
C25 0.0171(6) 0.0216(6) 0.0144(6) 0.0036(5) 0.0066(5) 0.0082(5)
O3 0.0226(5) 0.0228(5) 0.0260(5) 0.0065(4) 0.0031(4) 0.0113(4)
O4 0.0165(5) 0.0233(5) 0.0312(6) 0.0021(4) 0.0017(4) 0.0048(4)
C26 0.0283(8) 0.0369(9) 0.0280(8) 0.0095(7) 0.0031(6) 0.0191(7)

loop_
_atom_type_symbol
_atom_type_description
_atom_type_scat_dispersion_real
_atom_type_scat_dispersion_imag
_atom_type_scat_source
C C 0.0033 0.0016 'International Tables Vol C Tables 4.2.6.8 and 6.1.1.4'
H H 0.0000 0.0000 'International Tables Vol C Tables 4.2.6.8 and 6.1.1.4'
N N 0.0061 0.0033 'International Tables Vol C Tables 4.2.6.8 and 6.1.1.4'
O O 0.0106 0.0060 'International Tables Vol C Tables 4.2.6.8 and 6.1.1.4'

loop_
_geom_angle_atom_site_label_1
_geom_angle_atom_site_label_2
_geom_angle_atom_site_label_3
_geom_angle
C9 N1 C10 119.70(11)
C9 N1 C1 122.89(11)
C10 N1 C1 115.01(10)
N1 C1 C17 112.06(11)
N1 C1 C2 110.50(10)
C17 C1 C2 112.61(10)
N1 C1 H1 107.1
C17 C1 H1 107.1
C2 C1 H1 107.1
C3 C2 C25 110.72(11)
C3 C2 C23 109.57(11)
C25 C2 C23 106.72(11)
C3 C2 C1 110.87(11)
C25 C2 C1 109.72(11)
C23 C2 C1 109.14(10)
C4 C3 C2 110.28(11)
C4 C3 H3A 109.6
C2 C3 H3A 109.6
C4 C3 H3B 109.6
C2 C3 H3B 109.6
H3A C3 H3B 108.1
C5 C4 C9 119.08(12)
C5 C4 C3 120.95(12)
C9 C4 C3 119.96(11)
C6 C5 C4 122.09(13)
C6 C5 H5 119.0
C4 C5 H5 119.0
C5 C6 C7 118.63(13)
C5 C6 H6 120.7
C7 C6 H6 120.7
C8 C7 C6 120.63(13)
C8 C7 H7 119.7
C6 C7 H7 119.7
C7 C8 C9 120.82(12)
C7 C8 H8 119.6
C9 C8 H8 119.6
N1 C9 C4 121.16(12)
N1 C9 C8 120.10(11)
C4 C9 C8 118.73(12)
N1 C10 C11 116.78(11)
N1 C10 H10A 108.1
C11 C10 H10A 108.1
N1 C10 H10B 108.1
C11 C10 H10B 108.1
H10A C10 H10B 107.3
C12 C11 C16 119.22(13)
C12 C11 C10 123.36(12)
C16 C11 C10 117.41(12)
C11 C12 C13 120.01(13)
C11 C12 H12 120.0
C13 C12 H12 120.0
C14 C13 C12 120.51(14)
C14 C13 H13 119.7
C12 C13 H13 119.7
C13 C14 C15 119.66(14)
C13 C14 H14 120.2
C15 C14 H14 120.2
C14 C15 C16 119.94(14)
C14 C15 H15 120.0
C16 C15 H15 120.0
C15 C16 C11 120.67(14)
C15 C16 H16 119.7
C11 C16 H16 119.7
C22 C17 C18 118.75(13)
C22 C17 C1 119.79(12)
C18 C17 C1 121.40(12)
C19 C18 C17 120.49(14)
C19 C18 H18 119.8
C17 C18 H18 119.8
C18 C19 C20 120.09(15)
C18 C19 H19 120.0
C20 C19 H19 120.0
C21 C20 C19 120.06(14)
C21 C20 H20 120.0
C19 C20 H20 120.0
C20 C21 C22 119.70(15)
C20 C21 H21 120.2
C22 C21 H21 120.2
C21 C22 C17 120.89(14)
C21 C22 H22 119.6
C17 C22 H22 119.6
O2 C23 O1 124.78(13)
O2 C23 C2 125.03(13)
O1 C23 C2 110.19(11)
C23 O1 C24 115.83(12)
O1 C24 H24A 109.5
O1 C24 H24B 109.5
H24A C24 H24B 109.5
O1 C24 H24C 109.5
H24A C24 H24C 109.5
H24B C24 H24C 109.5
O4 C25 O3 125.21(13)
O4 C25 C2 125.89(12)
O3 C25 C2 108.88(11)
C25 O3 C26 117.30(12)
O3 C26 H26A 109.5
O3 C26 H26B 109.5
H26A C26 H26B 109.5
O3 C26 H26C 109.5
H26A C26 H26C 109.5
H26B C26 H26C 109.5

loop_
_geom_bond_atom_site_label_1
_geom_bond_atom_site_label_2
_geom_bond_distance
N1 C9 1.3885(17)
N1 C10 1.4544(17)
N1 C1 1.4596(16)
C1 C17 1.5229(18)
C1 C2 1.5509(18)
C1 H1 1.0000
C2 C3 1.5317(18)
C2 C25 1.5321(19)
C2 C23 1.5349(19)
C3 C4 1.5036(18)
C3 H3A 0.9900
C3 H3B 0.9900
C4 C5 1.3922(18)
C4 C9 1.4057(18)
C5 C6 1.388(2)
C5 H5 0.9500
C6 C7 1.388(2)
C6 H6 0.9500
C7 C8 1.3852(19)
C7 H7 0.9500
C8 C9 1.4071(18)
C8 H8 0.9500
C10 C11 1.5122(18)
C10 H10A 0.9900
C10 H10B 0.9900
C11 C12 1.3836(19)
C11 C16 1.3942(19)
C12 C13 1.395(2)
C12 H12 0.9500
C13 C14 1.384(2)
C13 H13 0.9500
C14 C15 1.385(2)
C14 H14 0.9500
C15 C16 1.387(2)
C15 H15 0.9500
C16 H16 0.9500
C17 C22 1.3908(19)
C17 C18 1.396(2)
C18 C19 1.387(2)
C18 H18 0.9500
C19 C20 1.387(2)
C19 H19 0.9500
C20 C21 1.386(2)
C20 H20 0.9500
C21 C22 1.391(2)
C21 H21 0.9500
C22 H22 0.9500
C23 O2 1.1993(17)
C23 O1 1.3374(17)
O1 C24 1.4477(18)
C24 H24A 0.9800
C24 H24B 0.9800
C24 H24C 0.9800
C25 O4 1.1969(17)
C25 O3 1.3374(17)
O3 C26 1.4476(19)
C26 H26A 0.9800
C26 H26B 0.9800
C26 H26C 0.9800

loop_
_geom_torsion_atom_site_label_1
_geom_torsion_atom_site_label_2
_geom_torsion_atom_site_label_3
_geom_torsion_atom_site_label_4
_geom_torsion
C9 N1 C1 C17 -101.41(14)
C10 N1 C1 C17 60.89(15)
C9 N1 C1 C2 25.06(17)
C10 N1 C1 C2 -172.63(11)
N1 C1 C2 C3 -51.51(14)
C17 C1 C2 C3 74.66(13)
N1 C1 C2 C25 71.09(13)
C17 C1 C2 C25 -162.74(11)
N1 C1 C2 C23 -172.30(11)
C17 C1 C2 C23 -46.13(14)
C25 C2 C3 C4 -68.26(14)
C23 C2 C3 C4 174.29(11)
C1 C2 C3 C4 53.76(14)
C2 C3 C4 C5 151.22(12)
C2 C3 C4 C9 -29.88(17)
C9 C4 C5 C6 -1.5(2)
C3 C4 C5 C6 177.40(13)
C4 C5 C6 C7 1.3(2)
C5 C6 C7 C8 -0.1(2)
C6 C7 C8 C9 -0.8(2)
C10 N1 C9 C4 -161.69(12)
C1 N1 C9 C4 -0.17(19)
C10 N1 C9 C8 19.24(18)
C1 N1 C9 C8 -179.24(12)
C5 C4 C9 N1 -178.50(12)
C3 C4 C9 N1 2.57(19)
C5 C4 C9 C8 0.57(19)
C3 C4 C9 C8 -178.35(12)
C7 C8 C9 N1 179.65(13)
C7 C8 C9 C4 0.6(2)
C9 N1 C10 C11 -84.48(16)
C1 N1 C10 C11 112.60(13)
N1 C10 C11 C12 -1.6(2)
N1 C10 C11 C16 176.97(12)
C16 C11 C12 C13 -1.0(2)
C10 C11 C12 C13 177.53(13)
C11 C12 C13 C14 0.8(2)
C12 C13 C14 C15 -0.2(2)
C13 C14 C15 C16 -0.2(2)
C14 C15 C16 C11 -0.1(2)
C12 C11 C16 C15 0.7(2)
C10 C11 C16 C15 -177.96(14)
N1 C1 C17 C22 -129.20(13)
C2 C1 C17 C22 105.48(14)
N1 C1 C17 C18 47.95(16)
C2 C1 C17 C18 -77.38(15)
C22 C17 C18 C19 -1.9(2)
C1 C17 C18 C19 -179.03(12)
C17 C18 C19 C20 1.3(2)
C18 C19 C20 C21 0.2(2)
C19 C20 C21 C22 -1.0(2)
C20 C21 C22 C17 0.4(2)
C18 C17 C22 C21 1.0(2)
C1 C17 C22 C21 178.25(13)
C3 C2 C23 O2 -7.79(19)
C25 C2 C23 O2 -127.72(15)
C1 C2 C23 O2 113.78(15)
C3 C2 C23 O1 171.48(11)
C25 C2 C23 O1 51.56(14)
C1 C2 C23 O1 -66.94(14)
O2 C23 O1 C24 -0.3(2)
C2 C23 O1 C24 -179.57(12)
C3 C2 C25 O4 128.02(14)
C23 C2 C25 O4 -112.79(15)
C1 C2 C25 O4 5.33(18)
C3 C2 C25 O3 -53.44(14)
C23 C2 C25 O3 65.75(13)
C1 C2 C25 O3 -176.13(10)
O4 C25 O3 C26 0.8(2)
C2 C25 O3 C26 -177.80(11)

loop_
_cod_related_entry_id
_cod_related_entry_code
_cod_related_entry_database
1 28418973 ChemSpider
